data_7223519
loop_
_publ_author_name
'Griffiths, Kieran'
'Dokorou, Vassiliki N.'
'Spencer, John'
'Abdul-Sada, Alaa'
'Vargas, Alfredo'
'Kostakis, George E.'

_publ_section_title
;
 Isoskeletal Schiff base polynuclear coordination clusters: synthetic and
 theoretical aspects
;
_journal_issue 5
_journal_name_full CrystEngComm
_journal_page_first 704
_journal_paper_doi 10.1039/C5CE02109J
_journal_volume 18
_journal_year 2016
_chemical_formula_moiety 'C118 H110 Dy2 N4 Ni2 O20, 5(C0.5 H Cl)'
_chemical_formula_sum 'C120.5 H115 Cl5 Dy2 N4 Ni2 O20'
_chemical_formula_weight 2558.83
_chemical_name_systematic
;
 ?
;
_space_group_crystal_system monoclinic
_space_group_IT_number 15
_space_group_name_Hall '-C 2yc'
_space_group_name_H-M_alt 'C 1 2/c 1'
_symmetry_space_group_name_Hall '-C 2yc'
_symmetry_space_group_name_H-M 'C 1 2/c 1'
_atom_sites_solution_hydrogens mixed
_audit_creation_date 2015-11-14
_audit_creation_method
;
Olex2 1.2
(compiled 2015.09.30 svn.r3233 for OlexSys, GUI svn.r5103)
;
_audit_update_record
;
2015-11-15 deposited with the CCDC.
2015-12-17 downloaded from the CCDC.
;
_cell_angle_alpha 90
_cell_angle_beta 100.127(4)
_cell_angle_gamma 90
_cell_formula_units_Z 4
_cell_length_a 22.1776(15)
_cell_length_b 18.8940(11)
_cell_length_c 27.8333(11)
_cell_measurement_temperature 173
_cell_volume 11481.1(11)
_computing_molecular_graphics 'Olex2 (Dolomanov et al., 2009)'
_computing_publication_material 'Olex2 (Dolomanov et al., 2009)'
_computing_structure_refinement 'ShelXL (Sheldrick, 2015)'
_diffrn_ambient_temperature 173.0
_diffrn_measured_fraction_theta_full 0.987
_diffrn_measured_fraction_theta_max 0.821
_diffrn_measurement_device_type 'Xcalibur, Eos, Gemini ultra'
_diffrn_radiation_type MoK\a
_diffrn_radiation_wavelength 0.71073
_diffrn_reflns_av_unetI/netI 0.1362
_diffrn_reflns_laue_measured_fraction_full 0.987
_diffrn_reflns_laue_measured_fraction_max 0.821
_diffrn_reflns_point_group_measured_fraction_full 0.987
_diffrn_reflns_point_group_measured_fraction_max 0.821
_diffrn_reflns_theta_full 26.000
_diffrn_reflns_theta_max 29.316
_diffrn_reflns_theta_min 2.782
_exptl_absorpt_coefficient_mu 1.795
_exptl_absorpt_correction_T_max 1.000
_exptl_absorpt_correction_T_min 0.673
_exptl_absorpt_correction_type multi-scan
_exptl_absorpt_process_details
;
CrysAlisPro, Agilent Technologies,
Version 1.171.37.31 (release 14-01-2014 CrysAlis171 .NET)
(compiled Jan 14 2014,18:38:05)
;
_exptl_crystal_colour yellow
_exptl_crystal_colour_primary yellow
_exptl_crystal_density_diffrn 1.480
_exptl_crystal_description prism
_exptl_crystal_F_000 5196
_exptl_crystal_size_max 0.1
_exptl_crystal_size_mid 0.05
_exptl_crystal_size_min 0.02
_refine_diff_density_max 2.475
_refine_diff_density_min -2.562
_refine_diff_density_rms 0.204
_refine_ls_extinction_method none
_refine_ls_goodness_of_fit_ref 1.041
_refine_ls_hydrogen_treatment mixed
_refine_ls_matrix_type full
_refine_ls_number_parameters 535
_refine_ls_number_reflns 12896
_refine_ls_number_restraints 264
_refine_ls_restrained_S_all 1.035
_refine_ls_R_factor_all 0.1828
_refine_ls_R_factor_gt 0.1138
_refine_ls_shift/su_max 0.001
_refine_ls_shift/su_mean 0.000
_refine_ls_structure_factor_coef Fsqd
_refine_ls_weighting_details 'w=1/[\s^2^(Fo^2^)+(0.1504P)^2^+133.4705P] where P=(Fo^2^+2Fc^2^)/3'
_refine_ls_weighting_scheme calc
_refine_ls_wR_factor_gt 0.2803
_refine_ls_wR_factor_ref 0.3192
_reflns_Friedel_coverage 0.000
_reflns_number_gt 7112
_reflns_number_total 12896
_reflns_threshold_expression 'I > 2\s(I)'
_cod_data_source_file c5ce02109j2.cif
_cod_data_source_block 6_CCDC_1406222
_cod_depositor_comments 'Adding full bibliography for 7223506--7223525.cif.'
_cod_original_formula_sum 'C120.50 H115 Cl5 Dy2 N4 Ni2 O20'
_cod_database_code 7223519
_shelxl_version_number 2014-1
_shelx_space_group_comment
;
The symmetry employed for this shelxl refinement is uniquely defined
by the following loop, which should always be used as a source of
symmetry information in preference to the above space-group names.
They are only intended as comments.
;
_olex2_refinement_description
;
1. Fixed Uiso
 At 1.2 times of:
  All C(H) groups, All C(H,H) groups
 At 1.5 times of:
  All C(H,H,H) groups, All O(H) groups
2. Restrained distances
 Cl3-C58
 1.78 with sigma of 0.02
 C25-C38
 1.24 with sigma of 0.02
 C8-C7
 1.24 with sigma of 0.02
 C15-C7
 1.45 with sigma of 0.02
 C50-C15
 1.53 with sigma of 0.02
 C39-C38
 1.31 with sigma of 0.02
 O10-H10
 0.87 with sigma of 0.01
 C61-H10
 1.927776 with sigma of 0.02
 Ni1-H10
 2.669128 with sigma of 0.02
3. Rigid bond restraints
 All non-hydrogen atoms
 with sigma for 1-2 distances of 0.01 and sigma for 1-3 distances of 0.01
4. Uiso/Uaniso restraints and constraints
C25 \\sim C38: within 1.7A with sigma of 0.04 and sigma for terminal atoms of
0.08
Uanis(C18) = Uanis(C19) = Uanis(C20) = Uanis(C21) = Uanis(C22) = Uanis(C23)
Uanis(C25) = Uanis(C38)
Uanis(C7) = Uanis(C15) = Uanis(C48) = Uanis(C49) = Uanis(C50) = Uanis(C51) =
Uanis(C52) = Uanis(C53) = Uanis(C54) = Uanis(C8)
Uanis(C2) = Uanis(C4AA) = Uanis(C4) = Uanis(C3) = Uanis(C5) = Uanis(C6) =
Uanis(C25) = Uanis(C38)
Uanis(C4) = Uanis(C3) = Uanis(C5) = Uanis(C25) = Uanis(C38) = Uanis(C39)
Uanis(C7) = Uanis(C8) = Uanis(C15) = Uanis(C48) = Uanis(C49) = Uanis(C50) =
Uanis(C51) = Uanis(C52) = Uanis(C53) = Uanis(C54)
5. Rigid body (RIGU) restrains
 C25, C38
 with sigma for 1-2 distances of 0.004 and sigma for 1-3 distances of 0.004
 C7, C8, C15
 with sigma for 1-2 distances of 0.004 and sigma for 1-3 distances of 0.004
6. Others
 Fixed Sof: Cl3(0.5) C58(0.25) H58A(0.25) H58B(0.25)
7.a Secondary CH2 refined with riding coordinates:
 C15(H15A,H15B), C25(H25A,H25B), C31(H31A,H31B), C61(H61A,H61B), C58(H58A,
 H58B), C9(H9A,H9B)
7.b Me refined with riding coordinates:
 C0AA(H0AA,H0AB,H0AC), C24(H24A,H24B,H24C), C47(H47A,H47B,H47C), C62(H62A,H62B,
 H62C)
7.c Aromatic/amide H refined with riding coordinates:
 C4(H4), C5(H5), C2AA(H2AA), C3AA(H3AA), C7(H7), C11(H11), C13(H13), C16(H16),
 C19(H19), C20(H20), C21(H21), C22(H22), C23(H23), C26(H26), C28(H28), C32(H32),
  C34(H34), C36(H36), C38(H38), C5AA(H5AA), C42(H42), C43(H43), C44(H44),
 C45(H45), C46(H46), C49(H49), C51(H51), C54(H54)
7.d Fitted hexagon refined as free rotating group:
 C2(C4AA,C4,C3,C5,C6)
7.e X=CH2 refined with riding coordinates:
 C8(H8A,H8B), C33(H33A,H33B), C39(H39A,H39B)
;
_olex2_submission_special_instructions 'No special instructions were received'

loop_
_space_group_symop_operation_xyz
'x, y, z'
'-x, y, -z+1/2'
'x+1/2, y+1/2, z'
'-x+1/2, y+1/2, -z+1/2'
'-x, -y, -z'
'x, -y, z-1/2'
'-x+1/2, -y+1/2, -z'
'x+1/2, -y+1/2, z-1/2'

loop_
_atom_site_label
_atom_site_type_symbol
_atom_site_fract_x
_atom_site_fract_y
_atom_site_fract_z
_atom_site_U_iso_or_equiv
_atom_site_adp_type
_atom_site_occupancy
_atom_site_site_symmetry_order
_atom_site_calc_flag
_atom_site_refinement_flags_posn
_atom_site_refinement_flags_adp
_atom_site_refinement_flags_occupancy
Dy1 Dy 0.47500(2) 0.50837(3) 0.38637(2) 0.0397(2) Uani 1 1 d . U .
Ni1 Ni 0.57021(6) 0.48419(7) 0.49850(4) 0.0310(3) Uani 1 1 d D U .
O1 O 0.3524(6) 0.6055(6) 0.2498(4) 0.084(3) Uani 1 1 d . U .
O2 O 0.4044(4) 0.5301(4) 0.3240(3) 0.0477(19) Uani 1 1 d . U .
O3 O 0.4846(3) 0.4482(4) 0.4648(2) 0.0304(14) Uani 1 1 d . U .
O4 O 0.5041(4) 0.6364(5) 0.3761(3) 0.0497(19) Uani 1 1 d . U .
O5 O 0.5587(3) 0.5493(4) 0.4404(3) 0.0391(16) Uani 1 1 d . U .
O6 O 0.5907(3) 0.4346(4) 0.5653(2) 0.0365(16) Uani 1 1 d . U .
O7 O 0.5469(5) 0.2744(6) 0.3858(4) 0.070(3) Uani 1 1 d . U .
O8 O 0.5298(4) 0.4115(5) 0.3760(3) 0.0497(18) Uani 1 1 d . U .
O9 O 0.5316(5) 0.5278(5) 0.3201(3) 0.061(2) Uani 1 1 d . U .
O10 O 0.6070(4) 0.4025(4) 0.4614(3) 0.0483(19) Uani 1 1 d D U .
H10 H 0.589(3) 0.361(2) 0.458(4) 0.072 Uiso 1 1 d DR . .
N1 N 0.3988(5) 0.4115(5) 0.3853(3) 0.043(2) Uani 1 1 d . U .
N2 N 0.6529(4) 0.5268(5) 0.5215(3) 0.0383(19) Uani 1 1 d . U .
C0AA C 0.3321(10) 0.6369(12) 0.2024(6) 0.117(8) Uani 1 1 d . U .
H0AA H 0.3230 0.5994 0.1779 0.176 Uiso 1 1 calc R . .
H0AB H 0.3644 0.6676 0.1942 0.176 Uiso 1 1 calc R . .
H0AC H 0.2950 0.6649 0.2030 0.176 Uiso 1 1 calc R . .
C1AA C 0.5582(6) 0.6592(7) 0.4009(4) 0.052(3) Uani 1 1 d . U .
C2 C 0.3485(4) 0.5106(6) 0.3022(4) 0.0862(18) Uani 1 1 d . U .
C4AA C 0.3211(5) 0.5475(6) 0.2609(4) 0.0862(18) Uani 1 1 d G U .
C4 C 0.2648(5) 0.5255(6) 0.2351(3) 0.0862(18) Uani 1 1 d G U .
H4 H 0.2460 0.5508 0.2069 0.103 Uiso 1 1 calc R . .
C3 C 0.2358(4) 0.4667(6) 0.2507(4) 0.0862(18) Uani 1 1 d G U .
C5 C 0.2632(5) 0.4298(6) 0.2920(4) 0.0862(18) Uani 1 1 d G U .
H5 H 0.2434 0.3896 0.3026 0.103 Uiso 1 1 calc R . .
C6 C 0.3195(5) 0.4518(6) 0.3178(3) 0.0862(18) Uani 1 1 d G U .
C2AA C 0.7445(6) 0.3958(8) 0.6282(4) 0.055(3) Uani 1 1 d . U .
H2AA H 0.7646 0.3643 0.6525 0.066 Uiso 1 1 calc R . .
C3AA C 0.4685(6) 0.2592(6) 0.4897(4) 0.043(3) Uani 1 1 d . U .
H3AA H 0.4850 0.2257 0.5140 0.052 Uiso 1 1 calc R . .
C7 C 0.6365(12) 0.2226(10) 0.2187(7) 0.145(4) Uani 1 1 d D U .
H7 H 0.6755 0.2385 0.2349 0.174 Uiso 1 1 calc R . .
C8 C 0.6266(14) 0.1621(10) 0.1996(7) 0.145(4) Uani 1 1 d D U .
H8A H 0.5865 0.1494 0.1840 0.174 Uiso 1 1 calc R . .
H8B H 0.6593 0.1293 0.2008 0.174 Uiso 1 1 calc R . .
C11 C 0.3461(6) 0.4067(7) 0.3577(4) 0.046(3) Uani 1 1 d . U .
H11 H 0.3213 0.3683 0.3646 0.055 Uiso 1 1 calc R . .
C12 C 0.4181(5) 0.3584(6) 0.4201(3) 0.033(2) Uani 1 1 d . U .
C13 C 0.3998(5) 0.2887(6) 0.4171(3) 0.038(2) Uani 1 1 d . U .
H13 H 0.3703 0.2745 0.3898 0.046 Uiso 1 1 calc R . .
C14 C 0.4227(6) 0.2372(6) 0.4523(4) 0.042(2) Uani 1 1 d . U .
C15 C 0.5827(12) 0.2635(11) 0.2132(6) 0.145(4) Uani 1 1 d D U .
H15A H 0.5460 0.2328 0.2058 0.174 Uiso 1 1 calc R . .
H15B H 0.5817 0.2982 0.1864 0.174 Uiso 1 1 calc R . .
C16 C 0.4912(5) 0.3273(6) 0.4936(4) 0.039(3) Uani 1 1 d . U .
H16 H 0.5247 0.3393 0.5185 0.047 Uiso 1 1 calc R . .
C17 C 0.4646(5) 0.3780(5) 0.4605(4) 0.034(2) Uani 1 1 d . U .
C18 C 0.3976(8) 0.1664(8) 0.4488(7) 0.0780(19) Uani 1 1 d . U .
C19 C 0.3355(8) 0.1522(8) 0.4299(6) 0.0780(19) Uani 1 1 d . U .
H19 H 0.3091 0.1901 0.4176 0.094 Uiso 1 1 calc R . .
C20 C 0.3128(8) 0.0851(8) 0.4288(6) 0.0780(19) Uani 1 1 d . U .
H20 H 0.2709 0.0770 0.4157 0.094 Uiso 1 1 calc R . .
C21 C 0.3485(8) 0.0304(9) 0.4460(7) 0.0780(19) Uani 1 1 d . U .
H21 H 0.3317 -0.0159 0.4446 0.094 Uiso 1 1 calc R . .
C22 C 0.4094(8) 0.0404(9) 0.4658(6) 0.0780(19) Uani 1 1 d . U .
H22 H 0.4337 0.0010 0.4786 0.094 Uiso 1 1 calc R . .
C23 C 0.4356(8) 0.1072(8) 0.4673(6) 0.0780(19) Uani 1 1 d . U .
H23 H 0.4778 0.1138 0.4802 0.094 Uiso 1 1 calc R . .
C24 C 0.4766(7) 0.6774(9) 0.3353(5) 0.080(5) Uani 1 1 d . U .
H24A H 0.5012 0.6737 0.3093 0.120 Uiso 1 1 calc R . .
H24B H 0.4746 0.7271 0.3450 0.120 Uiso 1 1 calc R . .
H24C H 0.4352 0.6598 0.3232 0.120 Uiso 1 1 calc R . .
C25 C 0.1741(8) 0.4430(9) 0.2234(5) 0.0862(18) Uani 1 1 d D U .
H25A H 0.1477 0.4303 0.2472 0.103 Uiso 1 1 calc R . .
H25B H 0.1545 0.4829 0.2035 0.103 Uiso 1 1 calc R . .
C26 C 0.5829(8) 0.7252(8) 0.3968(5) 0.075(5) Uani 1 1 d . U .
H26 H 0.5640 0.7565 0.3719 0.090 Uiso 1 1 calc R . .
C27 C 0.6361(8) 0.7469(9) 0.4293(5) 0.077(5) Uani 1 1 d . U .
C28 C 0.6637(8) 0.6987(8) 0.4616(5) 0.077(5) Uani 1 1 d . U .
H28 H 0.7006 0.7125 0.4822 0.092 Uiso 1 1 calc R . .
C29 C 0.6424(6) 0.6300(7) 0.4671(4) 0.055(3) Uani 1 1 d . U .
C30 C 0.5853(5) 0.6122(6) 0.4361(4) 0.040(2) Uani 1 1 d . U .
C31 C 0.6570(9) 0.8235(9) 0.4241(6) 0.089(5) Uani 1 1 d . U .
H31A H 0.6208 0.8546 0.4156 0.107 Uiso 1 1 calc R . .
H31B H 0.6811 0.8399 0.4555 0.107 Uiso 1 1 calc R . .
C32 C 0.6937(10) 0.8270(10) 0.3867(8) 0.104(7) Uani 1 1 d . U .
H32 H 0.7029 0.8728 0.3759 0.125 Uiso 1 1 calc R . .
C33 C 0.7152(11) 0.7747(10) 0.3666(9) 0.116(7) Uani 1 1 d . U .
H33A H 0.7072 0.7278 0.3762 0.140 Uiso 1 1 calc R . .
H33B H 0.7392 0.7823 0.3420 0.140 Uiso 1 1 calc R . .
C34 C 0.6721(6) 0.5865(7) 0.5064(4) 0.050(3) Uani 1 1 d . U .
H34 H 0.7104 0.6032 0.5234 0.060 Uiso 1 1 calc R . .
C35 C 0.6875(5) 0.4849(6) 0.5582(4) 0.042(2) Uani 1 1 d . U .
C36 C 0.7508(5) 0.4891(7) 0.5722(4) 0.047(3) Uani 1 1 d . U .
H36 H 0.7741 0.5209 0.5564 0.057 Uiso 1 1 calc R . .
C37 C 0.7791(6) 0.4455(8) 0.6098(4) 0.054(3) Uani 1 1 d . U .
C38 C 0.1779(8) 0.3892(8) 0.1951(6) 0.0862(18) Uani 1 1 d D U .
H38 H 0.1881 0.4015 0.1644 0.103 Uiso 1 1 calc R . .
C5AA C 0.6833(6) 0.3891(7) 0.6136(4) 0.049(3) Uani 1 1 d . U .
H5AA H 0.6617 0.3531 0.6273 0.059 Uiso 1 1 calc R . .
C40 C 0.6513(5) 0.4353(6) 0.5780(4) 0.037(2) Uani 1 1 d . U .
C41 C 0.8459(6) 0.4530(8) 0.6282(5) 0.061(3) Uani 1 1 d . U .
C42 C 0.8703(8) 0.4429(10) 0.6751(6) 0.078(5) Uani 1 1 d . U .
H42 H 0.8442 0.4298 0.6972 0.094 Uiso 1 1 calc R . .
C43 C 0.9345(9) 0.4511(14) 0.6931(7) 0.111(7) Uani 1 1 d . U .
H43 H 0.9509 0.4400 0.7262 0.134 Uiso 1 1 calc R . .
C44 C 0.9720(8) 0.4749(12) 0.6626(8) 0.101(6) Uani 1 1 d . U .
H44 H 1.0142 0.4831 0.6748 0.121 Uiso 1 1 calc R . .
C45 C 0.9489(8) 0.4869(11) 0.6144(8) 0.095(6) Uani 1 1 d . U .
H45 H 0.9755 0.5016 0.5930 0.114 Uiso 1 1 calc R . .
C46 C 0.8859(7) 0.4774(9) 0.5963(6) 0.072(4) Uani 1 1 d . U .
H46 H 0.8700 0.4873 0.5630 0.087 Uiso 1 1 calc R . .
C47 C 0.5537(9) 0.1997(9) 0.3914(6) 0.085(5) Uani 1 1 d . U .
H47A H 0.5239 0.1758 0.3664 0.127 Uiso 1 1 calc R . .
H47B H 0.5465 0.1859 0.4239 0.127 Uiso 1 1 calc R . .
H47C H 0.5953 0.1860 0.3878 0.127 Uiso 1 1 calc R . .
C48 C 0.5595(14) 0.3040(11) 0.3448(8) 0.145(4) Uani 1 1 d . U .
C49 C 0.5775(14) 0.2676(12) 0.3061(8) 0.145(4) Uani 1 1 d . U .
H49 H 0.5853 0.2182 0.3092 0.174 Uiso 1 1 calc R . .
C50 C 0.5844(14) 0.3019(11) 0.2625(7) 0.145(4) Uani 1 1 d D U .
C51 C 0.5802(14) 0.3753(11) 0.2619(8) 0.145(4) Uani 1 1 d . U .
H51 H 0.5886 0.4002 0.2342 0.174 Uiso 1 1 calc R . .
C52 C 0.5645(14) 0.4129(12) 0.2995(8) 0.145(4) Uani 1 1 d . U .
C53 C 0.5507(14) 0.3755(12) 0.3411(8) 0.145(4) Uani 1 1 d . U .
C54 C 0.5543(15) 0.4885(11) 0.2954(9) 0.145(4) Uani 1 1 d . U .
H54 H 0.5681 0.5101 0.2684 0.174 Uiso 1 1 calc R . .
C61 C 0.6685(8) 0.3936(14) 0.4497(7) 0.112(8) Uani 1 1 d D U .
H61A H 0.6980 0.3979 0.4807 0.135 Uiso 1 1 calc R . .
H61B H 0.6714 0.3444 0.4382 0.135 Uiso 1 1 calc R . .
C62 C 0.6886(11) 0.4364(19) 0.4170(9) 0.182(15) Uani 1 1 d . U .
H62A H 0.6698 0.4222 0.3839 0.272 Uiso 1 1 calc R . .
H62B H 0.7333 0.4326 0.4206 0.272 Uiso 1 1 calc R . .
H62C H 0.6774 0.4855 0.4227 0.272 Uiso 1 1 calc R . .
Cl3 Cl 0.5563(15) 0.8295(17) 0.2775(11) 0.284(13) Uiso 0.5 1 d D U .
C58 C 0.5000 0.891(3) 0.2500 0.42(11) Uiso 0.5 2 d DS TU P
H58A H 0.4849 0.9210 0.2745 0.499 Uiso 0.25 1 calc R . .
H58B H 0.5151 0.9210 0.2255 0.499 Uiso 0.25 1 calc R . .
Cl1 Cl 0.6839(5) 0.1815(6) 0.4878(4) 0.208(4) Uiso 1 1 d . U .
Cl2 Cl 0.6134(5) 0.1969(6) 0.5655(4) 0.223(4) Uiso 1 1 d . U .
C9 C 0.6462(14) 0.2378(17) 0.5218(11) 0.166(12) Uiso 1 1 d . U .
H9A H 0.6757 0.2735 0.5377 0.200 Uiso 1 1 calc R . .
H9B H 0.6138 0.2632 0.4993 0.200 Uiso 1 1 calc R . .
C39 C 0.1701(8) 0.3181(9) 0.2010(6) 0.0862(18) Uani 1 1 d D U .
H39A H 0.1599 0.3006 0.2305 0.103 Uiso 1 1 calc R . .
H39B H 0.1749 0.2862 0.1755 0.103 Uiso 1 1 calc R . .

loop_
_atom_site_aniso_label
_atom_site_aniso_U_11
_atom_site_aniso_U_22
_atom_site_aniso_U_33
_atom_site_aniso_U_23
_atom_site_aniso_U_13
_atom_site_aniso_U_12
Dy1 0.0434(4) 0.0508(4) 0.0256(3) 0.0027(2) 0.0079(2) -0.0115(3)
Ni1 0.0312(7) 0.0381(8) 0.0235(6) 0.0009(5) 0.0044(5) -0.0102(6)
O1 0.109(9) 0.078(7) 0.056(6) 0.025(5) -0.010(6) -0.021(6)
O2 0.073(5) 0.040(4) 0.028(3) 0.009(3) 0.003(3) -0.020(4)
O3 0.042(4) 0.028(3) 0.022(3) -0.001(2) 0.005(2) 0.003(3)
O4 0.061(5) 0.053(4) 0.034(4) 0.013(3) 0.003(3) -0.010(4)
O5 0.039(4) 0.036(4) 0.042(4) 0.002(3) 0.007(3) -0.002(3)
O6 0.034(4) 0.045(4) 0.029(3) 0.003(3) 0.002(3) -0.004(3)
O7 0.083(8) 0.072(6) 0.065(6) -0.005(5) 0.041(5) -0.004(6)
O8 0.059(5) 0.060(4) 0.032(3) -0.004(3) 0.015(3) -0.008(4)
O9 0.076(6) 0.078(5) 0.034(4) 0.006(4) 0.023(4) 0.005(5)
O10 0.043(5) 0.053(5) 0.050(4) -0.011(4) 0.013(4) -0.002(4)
N1 0.055(5) 0.039(5) 0.034(4) -0.002(3) 0.005(3) -0.012(4)
N2 0.037(5) 0.044(5) 0.033(4) -0.001(3) 0.005(3) -0.013(4)
C0AA 0.134(19) 0.138(18) 0.071(11) 0.053(11) -0.007(11) -0.013(15)
C1AA 0.060(8) 0.061(7) 0.033(5) 0.022(5) 0.003(5) -0.027(6)
C2 0.094(4) 0.094(4) 0.059(3) 0.012(3) -0.018(3) -0.023(3)
C4AA 0.094(4) 0.094(4) 0.059(3) 0.012(3) -0.018(3) -0.023(3)
C4 0.094(4) 0.094(4) 0.059(3) 0.012(3) -0.018(3) -0.023(3)
C3 0.094(4) 0.094(4) 0.059(3) 0.012(3) -0.018(3) -0.023(3)
C5 0.094(4) 0.094(4) 0.059(3) 0.012(3) -0.018(3) -0.023(3)
C6 0.094(4) 0.094(4) 0.059(3) 0.012(3) -0.018(3) -0.023(3)
C2AA 0.050(6) 0.076(9) 0.036(6) 0.012(5) 0.000(5) 0.000(6)
C3AA 0.055(8) 0.035(5) 0.039(5) 0.004(4) 0.006(4) -0.002(5)
C7 0.282(11) 0.081(4) 0.110(5) -0.009(4) 0.141(6) -0.001(6)
C8 0.282(11) 0.081(4) 0.110(5) -0.009(4) 0.141(6) -0.001(6)
C11 0.050(7) 0.051(7) 0.035(5) -0.001(4) 0.003(4) -0.018(5)
C12 0.029(6) 0.044(5) 0.028(4) 0.000(4) 0.005(3) -0.018(4)
C13 0.041(6) 0.050(5) 0.023(4) -0.002(4) 0.005(4) -0.016(5)
C14 0.049(7) 0.046(5) 0.033(5) 0.001(4) 0.010(4) -0.007(5)
C15 0.282(11) 0.081(4) 0.110(5) -0.009(4) 0.141(6) -0.001(6)
C16 0.042(7) 0.040(5) 0.033(5) 0.003(4) 0.000(4) -0.004(5)
C17 0.042(6) 0.030(5) 0.029(4) -0.002(4) 0.006(4) -0.011(4)
C18 0.079(5) 0.055(4) 0.098(5) 0.007(3) 0.012(4) -0.019(3)
C19 0.079(5) 0.055(4) 0.098(5) 0.007(3) 0.012(4) -0.019(3)
C20 0.079(5) 0.055(4) 0.098(5) 0.007(3) 0.012(4) -0.019(3)
C21 0.079(5) 0.055(4) 0.098(5) 0.007(3) 0.012(4) -0.019(3)
C22 0.079(5) 0.055(4) 0.098(5) 0.007(3) 0.012(4) -0.019(3)
C23 0.079(5) 0.055(4) 0.098(5) 0.007(3) 0.012(4) -0.019(3)
C24 0.079(11) 0.080(10) 0.068(9) 0.046(8) -0.023(7) -0.025(9)
C25 0.094(4) 0.094(4) 0.059(3) 0.012(3) -0.018(3) -0.023(3)
C26 0.093(11) 0.071(9) 0.053(8) 0.032(7) -0.014(7) -0.036(8)
C27 0.091(11) 0.073(9) 0.058(8) 0.030(7) -0.009(7) -0.049(8)
C28 0.079(11) 0.078(9) 0.063(9) 0.024(7) -0.015(7) -0.048(8)
C29 0.067(8) 0.065(7) 0.029(5) 0.016(5) 0.001(5) -0.037(6)
C30 0.036(6) 0.048(6) 0.037(5) 0.005(4) 0.008(4) -0.017(5)
C31 0.104(14) 0.084(9) 0.070(10) 0.026(8) -0.011(7) -0.049(9)
C32 0.110(17) 0.055(9) 0.155(19) 0.025(10) 0.048(12) -0.030(10)
C33 0.14(2) 0.059(11) 0.15(2) 0.002(11) 0.025(14) -0.029(12)
C34 0.041(7) 0.058(7) 0.048(6) 0.003(5) -0.003(5) -0.026(6)
C35 0.042(5) 0.055(7) 0.028(5) -0.005(4) 0.005(4) -0.015(5)
C36 0.036(5) 0.060(8) 0.045(6) 0.002(5) 0.005(4) -0.012(5)
C37 0.050(6) 0.071(9) 0.040(6) 0.001(5) 0.006(5) 0.001(6)
C38 0.094(4) 0.094(4) 0.059(3) 0.012(3) -0.018(3) -0.023(3)
C5AA 0.045(6) 0.065(8) 0.035(6) 0.006(5) -0.001(5) 0.010(5)
C40 0.040(5) 0.038(6) 0.030(5) -0.001(4) -0.003(4) -0.011(4)
C41 0.050(6) 0.071(10) 0.057(6) -0.013(7) 0.001(5) -0.006(6)
C42 0.065(8) 0.106(13) 0.059(7) 0.004(8) -0.001(6) 0.000(9)
C43 0.071(10) 0.18(2) 0.075(10) -0.003(12) -0.017(7) 0.017(13)
C44 0.049(9) 0.131(18) 0.114(12) -0.019(12) -0.013(7) 0.000(10)
C45 0.058(8) 0.112(15) 0.114(11) 0.015(12) 0.011(8) -0.020(10)
C46 0.060(7) 0.085(11) 0.071(8) -0.002(8) 0.008(6) -0.009(8)
C47 0.106(15) 0.071(8) 0.083(11) -0.005(8) 0.033(10) 0.012(10)
C48 0.282(11) 0.081(4) 0.110(5) -0.009(4) 0.141(6) -0.001(6)
C49 0.282(11) 0.081(4) 0.110(5) -0.009(4) 0.141(6) -0.001(6)
C50 0.282(11) 0.081(4) 0.110(5) -0.009(4) 0.141(6) -0.001(6)
C51 0.282(11) 0.081(4) 0.110(5) -0.009(4) 0.141(6) -0.001(6)
C52 0.282(11) 0.081(4) 0.110(5) -0.009(4) 0.141(6) -0.001(6)
C53 0.282(11) 0.081(4) 0.110(5) -0.009(4) 0.141(6) -0.001(6)
C54 0.282(11) 0.081(4) 0.110(5) -0.009(4) 0.141(6) -0.001(6)
C61 0.053(9) 0.20(2) 0.092(13) -0.063(13) 0.027(9) -0.002(12)
C62 0.104(19) 0.33(4) 0.12(2) -0.06(2) 0.062(15) -0.11(2)
C39 0.094(4) 0.094(4) 0.059(3) 0.012(3) -0.018(3) -0.023(3)

loop_
_atom_type_symbol
_atom_type_description
_atom_type_scat_dispersion_real
_atom_type_scat_dispersion_imag
_atom_type_scat_source
C C 0.0033 0.0016 'International Tables Vol C Tables 4.2.6.8 and 6.1.1.4'
H H 0.0000 0.0000 'International Tables Vol C Tables 4.2.6.8 and 6.1.1.4'
Cl Cl 0.1484 0.1585 'International Tables Vol C Tables 4.2.6.8 and 6.1.1.4'
Dy Dy -0.1892 4.4098 'International Tables Vol C Tables 4.2.6.8 and 6.1.1.4'
N N 0.0061 0.0033 'International Tables Vol C Tables 4.2.6.8 and 6.1.1.4'
Ni Ni 0.3393 1.1124 'International Tables Vol C Tables 4.2.6.8 and 6.1.1.4'
O O 0.0106 0.0060 'International Tables Vol C Tables 4.2.6.8 and 6.1.1.4'

loop_
_geom_angle_atom_site_label_1
_geom_angle_atom_site_label_2
_geom_angle_atom_site_label_3
_geom_angle
_geom_angle_site_symmetry_1
_geom_angle_site_symmetry_3
O2 Dy1 Ni1 170.1(2) . .
O2 Dy1 O3 138.1(3) . .
O2 Dy1 O4 83.8(3) . .
O2 Dy1 O5 147.7(3) . .
O2 Dy1 O6 86.5(3) . 5_666
O2 Dy1 O8 112.6(3) . .
O2 Dy1 O9 76.1(3) . .
O2 Dy1 N1 74.6(3) . .
O3 Dy1 Ni1 36.00(17) . .
O3 Dy1 O4 124.2(2) . .
O3 Dy1 N1 67.7(3) . .
O4 Dy1 Ni1 95.73(18) . .
O5 Dy1 Ni1 33.58(18) . .
O5 Dy1 O3 68.8(2) . .
O5 Dy1 O4 64.0(3) . .
O5 Dy1 O6 89.0(3) . 5_666
O5 Dy1 O9 88.9(3) . .
O5 Dy1 N1 136.2(3) . .
O6 Dy1 Ni1 83.63(16) 5_666 .
O6 Dy1 O3 71.0(2) 5_666 .
O6 Dy1 O4 80.0(3) 5_666 .
O6 Dy1 O9 143.1(3) 5_666 .
O6 Dy1 N1 82.0(3) 5_666 .
O8 Dy1 Ni1 75.6(2) . .
O8 Dy1 O3 76.7(3) . .
O8 Dy1 O4 127.6(3) . .
O8 Dy1 O5 88.0(3) . .
O8 Dy1 O6 146.4(3) . 5_666
O8 Dy1 O9 70.3(3) . .
O8 Dy1 N1 77.3(3) . .
O9 Dy1 Ni1 112.8(2) . .
O9 Dy1 O3 140.7(3) . .
O9 Dy1 O4 66.1(3) . .
O9 Dy1 N1 122.8(3) . .
N1 Dy1 Ni1 102.6(2) . .
N1 Dy1 O4 152.6(3) . .
O3 Ni1 Dy1 92.47(17) 5_666 .
O3 Ni1 Dy1 43.61(18) . .
O3 Ni1 O3 82.0(3) . 5_666
O3 Ni1 O10 86.6(3) . .
O5 Ni1 Dy1 39.4(2) . .
O5 Ni1 O3 82.0(3) . .
O5 Ni1 O3 90.9(3) . 5_666
O5 Ni1 O6 168.6(3) . .
O5 Ni1 O10 93.5(3) . .
O6 Ni1 Dy1 150.7(2) . .
O6 Ni1 O3 84.0(3) . 5_666
O6 Ni1 O3 107.3(3) . .
O6 Ni1 O10 93.8(3) . .
O10 Ni1 Dy1 83.3(2) . .
O10 Ni1 O3 167.1(3) . 5_666
N2 Ni1 Dy1 127.7(3) . .
N2 Ni1 O3 99.9(3) . 5_666
N2 Ni1 O3 171.4(3) . .
N2 Ni1 O5 89.5(3) . .
N2 Ni1 O6 81.4(3) . .
N2 Ni1 O10 92.3(4) . .
C4AA O1 C0AA 116.6(13) . .
C2 O2 Dy1 142.9(6) . .
Ni1 O3 Dy1 100.4(3) . .
Ni1 O3 Dy1 100.4(3) 5_666 .
Ni1 O3 Ni1 98.0(3) . 5_666
C17 O3 Dy1 112.9(5) . .
C17 O3 Ni1 114.1(6) . 5_666
C17 O3 Ni1 126.9(6) . .
C1AA O4 Dy1 118.0(7) . .
C1AA O4 C24 117.0(10) . .
C24 O4 Dy1 121.9(8) . .
Ni1 O5 Dy1 107.0(3) . .
C30 O5 Dy1 123.7(6) . .
C30 O5 Ni1 128.1(7) . .
Ni1 O6 Dy1 104.0(3) . 5_666
C40 O6 Dy1 122.0(6) . 5_666
C40 O6 Ni1 106.7(6) . .
C48 O7 C47 118.2(13) . .
C53 O8 Dy1 140.8(13) . .
C54 O9 Dy1 132.4(12) . .
Ni1 O10 H10 120.7(19) . .
C61 O10 Ni1 130.5(10) . .
C61 O10 H10 107(2) . .
C11 N1 Dy1 127.2(8) . .
C11 N1 C12 119.6(10) . .
C12 N1 Dy1 113.1(7) . .
C34 N2 Ni1 125.4(8) . .
C34 N2 C35 123.6(10) . .
C35 N2 Ni1 111.0(7) . .
O1 C0AA H0AA 109.5 . .
O1 C0AA H0AB 109.5 . .
O1 C0AA H0AC 109.5 . .
H0AA C0AA H0AB 109.5 . .
H0AA C0AA H0AC 109.5 . .
H0AB C0AA H0AC 109.5 . .
O4 C1AA C26 125.4(12) . .
O4 C1AA C30 113.4(10) . .
C26 C1AA C30 120.9(12) . .
O2 C2 C4AA 118.3(8) . .
O2 C2 C6 121.5(8) . .
C4AA C2 C6 120.0 . .
O1 C4AA C2 115.2(8) . .
O1 C4AA C4 124.8(8) . .
C2 C4AA C4 120.0 . .
C4AA C4 H4 120.0 . .
C3 C4 C4AA 120.0 . .
C3 C4 H4 120.0 . .
C4 C3 C5 120.0 . .
C4 C3 C25 120.5(9) . .
C5 C3 C25 119.5(9) . .
C3 C5 H5 120.0 . .
C6 C5 C3 120.0 . .
C6 C5 H5 120.0 . .
C2 C6 C11 124.3(8) . .
C5 C6 C2 120.0 . .
C5 C6 C11 115.5(8) . .
C37 C2AA H2AA 118.3 . .
C5AA C2AA H2AA 118.3 . .
C5AA C2AA C37 123.3(12) . .
C14 C3AA H3AA 118.4 . .
C16 C3AA H3AA 118.4 . .
C16 C3AA C14 123.3(11) . .
C8 C7 H7 124.2 . .
C8 C7 C15 112(2) . .
C15 C7 H7 124.2 . .
C7 C8 H8A 120.0 . .
C7 C8 H8B 120.0 . .
H8A C8 H8B 120.0 . .
N1 C11 C6 128.6(11) . .
N1 C11 H11 115.7 . .
C6 C11 H11 115.7 . .
N1 C12 C17 116.5(9) . .
C13 C12 N1 126.1(9) . .
C13 C12 C17 117.2(10) . .
C12 C13 H13 118.3 . .
C12 C13 C14 123.5(10) . .
C14 C13 H13 118.3 . .
C3AA C14 C13 116.3(10) . .
C3AA C14 C18 123.5(12) . .
C13 C14 C18 120.2(12) . .
C7 C15 H15A 110.6 . .
C7 C15 H15B 110.6 . .
C7 C15 C50 105.9(19) . .
H15A C15 H15B 108.7 . .
C50 C15 H15A 110.6 . .
C50 C15 H15B 110.6 . .
C3AA C16 H16 120.5 . .
C3AA C16 C17 119.0(10) . .
C17 C16 H16 120.5 . .
O3 C17 C12 119.0(9) . .
C16 C17 O3 120.5(9) . .
C16 C17 C12 120.4(10) . .
C19 C18 C14 122.7(15) . .
C19 C18 C23 117.2(14) . .
C23 C18 C14 120.0(15) . .
C18 C19 H19 119.4 . .
C20 C19 C18 121.2(17) . .
C20 C19 H19 119.4 . .
C19 C20 H20 119.4 . .
C21 C20 C19 121.2(18) . .
C21 C20 H20 119.4 . .
C20 C21 H21 119.5 . .
C20 C21 C22 121.0(16) . .
C22 C21 H21 119.5 . .
C21 C22 H22 119.6 . .
C21 C22 C23 120.7(17) . .
C23 C22 H22 119.6 . .
C18 C23 H23 120.6 . .
C22 C23 C18 118.7(16) . .
C22 C23 H23 120.6 . .
O4 C24 H24A 109.5 . .
O4 C24 H24B 109.5 . .
O4 C24 H24C 109.5 . .
H24A C24 H24B 109.5 . .
H24A C24 H24C 109.5 . .
H24B C24 H24C 109.5 . .
C3 C25 H25A 109.0 . .
C3 C25 H25B 109.0 . .
H25A C25 H25B 107.8 . .
C38 C25 C3 112.8(16) . .
C38 C25 H25A 109.0 . .
C38 C25 H25B 109.0 . .
C1AA C26 H26 119.7 . .
C1AA C26 C27 120.6(12) . .
C27 C26 H26 119.7 . .
C26 C27 C31 116.4(13) . .
C28 C27 C26 117.4(13) . .
C28 C27 C31 126.2(14) . .
C27 C28 H28 117.4 . .
C27 C28 C29 125.3(13) . .
C29 C28 H28 117.4 . .
C28 C29 C30 115.4(12) . .
C28 C29 C34 119.8(11) . .
C34 C29 C30 124.2(11) . .
O5 C30 C1AA 119.3(10) . .
O5 C30 C29 120.5(10) . .
C1AA C30 C29 120.2(11) . .
C27 C31 H31A 109.8 . .
C27 C31 H31B 109.8 . .
H31A C31 H31B 108.2 . .
C32 C31 C27 109.4(17) . .
C32 C31 H31A 109.8 . .
C32 C31 H31B 109.8 . .
C31 C32 H32 116.9 . .
C33 C32 C31 126.1(19) . .
C33 C32 H32 116.9 . .
C32 C33 H33A 120.0 . .
C32 C33 H33B 120.0 . .
H33A C33 H33B 120.0 . .
N2 C34 C29 127.6(11) . .
N2 C34 H34 116.2 . .
C29 C34 H34 116.2 . .
C36 C35 N2 124.4(11) . .
C36 C35 C40 123.1(11) . .
C40 C35 N2 112.4(10) . .
C35 C36 H36 120.8 . .
C37 C36 C35 118.4(12) . .
C37 C36 H36 120.8 . .
C2AA C37 C36 118.8(12) . .
C2AA C37 C41 121.6(12) . .
C36 C37 C41 119.6(13) . .
C25 C38 H38 113.8 . .
C25 C38 C39 132.3(18) . .
C39 C38 H38 113.8 . .
C2AA C5AA H5AA 119.8 . .
C2AA C5AA C40 120.5(13) . .
C40 C5AA H5AA 119.8 . .
O6 C40 C35 121.6(10) . .
O6 C40 C5AA 122.7(11) . .
C35 C40 C5AA 115.7(11) . .
C42 C41 C37 122.3(14) . .
C42 C41 C46 117.4(14) . .
C46 C41 C37 120.2(13) . .
C41 C42 H42 118.8 . .
C41 C42 C43 122.4(17) . .
C43 C42 H42 118.8 . .
C42 C43 H43 120.2 . .
C44 C43 C42 119.5(18) . .
C44 C43 H43 120.2 . .
C43 C44 H44 119.9 . .
C43 C44 C45 120.1(17) . .
C45 C44 H44 119.9 . .
C44 C45 H45 119.8 . .
C44 C45 C46 120.3(19) . .
C46 C45 H45 119.8 . .
C41 C46 H46 120.0 . .
C45 C46 C41 120.0(16) . .
C45 C46 H46 120.0 . .
O7 C47 H47A 109.5 . .
O7 C47 H47B 109.5 . .
O7 C47 H47C 109.5 . .
H47A C47 H47B 109.5 . .
H47A C47 H47C 109.5 . .
H47B C47 H47C 109.5 . .
O7 C48 C49 125.5(19) . .
O7 C48 C53 115.3(15) . .
C53 C48 C49 119.1(18) . .
C48 C49 H49 119.1 . .
C48 C49 C50 122(2) . .
C50 C49 H49 119.1 . .
C49 C50 C15 123.9(18) . .
C51 C50 C15 117.9(18) . .
C51 C50 C49 117.0(15) . .
C50 C51 H51 118.7 . .
C52 C51 C50 122.5(18) . .
C52 C51 H51 118.7 . .
C51 C52 C53 119(2) . .
C51 C52 C54 120.8(19) . .
C53 C52 C54 119.8(17) . .
O8 C53 C48 120.8(16) . .
O8 C53 C52 119.1(19) . .
C48 C53 C52 120.0(17) . .
O9 C54 C52 130.5(18) . .
O9 C54 H54 114.7 . .
C52 C54 H54 114.7 . .
O10 C61 H61A 107.1 . .
O10 C61 H61B 107.1 . .
H61A C61 H61B 106.8 . .
C62 C61 O10 121(2) . .
C62 C61 H61A 107.1 . .
C62 C61 H61B 107.1 . .
C61 C62 H62A 109.5 . .
C61 C62 H62B 109.5 . .
C61 C62 H62C 109.5 . .
H62A C62 H62B 109.5 . .
H62A C62 H62C 109.5 . .
H62B C62 H62C 109.5 . .
Cl3 C58 Cl3 99(4) 2_655 .
Cl3 C58 H58A 112.1 2_655 .
Cl3 C58 H58A 112.1 . .
Cl3 C58 H58B 112.1 2_655 .
Cl3 C58 H58B 112.1 . .
H58A C58 H58B 109.7 . .
Cl1 C9 H9A 108.6 . .
Cl1 C9 H9B 108.6 . .
Cl2 C9 Cl1 114.7(19) . .
Cl2 C9 H9A 108.6 . .
Cl2 C9 H9B 108.6 . .
H9A C9 H9B 107.6 . .
C38 C39 H39A 120.0 . .
C38 C39 H39B 120.0 . .
H39A C39 H39B 120.0 . .

loop_
_geom_bond_atom_site_label_1
_geom_bond_atom_site_label_2
_geom_bond_distance
_geom_bond_site_symmetry_2
Dy1 Ni1 3.4770(13) .
Dy1 O2 2.162(8) .
Dy1 O3 2.438(6) .
Dy1 O4 2.533(8) .
Dy1 O5 2.307(7) .
Dy1 O6 2.404(7) 5_666
Dy1 O8 2.242(9) .
Dy1 O9 2.436(8) .
Dy1 N1 2.487(9) .
Ni1 O3 2.143(7) 5_666
Ni1 O3 2.078(7) .
Ni1 O5 2.012(7) .
Ni1 O6 2.061(7) .
Ni1 O10 2.100(8) .
Ni1 N2 2.001(9) .
O1 C0AA 1.445(17) .
O1 C4AA 1.362(13) .
O2 C2 1.333(11) .
O3 Ni1 2.143(7) 5_666
O3 C17 1.397(12) .
O4 C1AA 1.345(14) .
O4 C24 1.422(14) .
O5 C30 1.343(13) .
O6 Dy1 2.404(7) 5_666
O6 C40 1.328(13) .
O7 C47 1.426(19) .
O7 C48 1.34(2) .
O8 C53 1.336(19) .
O9 C54 1.18(2) .
O10 H10 0.874(10) .
O10 C61 1.468(17) .
N1 C11 1.284(14) .
N1 C12 1.408(14) .
N2 C34 1.303(15) .
N2 C35 1.409(15) .
C0AA H0AA 0.9800 .
C0AA H0AB 0.9800 .
C0AA H0AC 0.9800 .
C1AA C26 1.375(18) .
C1AA C30 1.379(16) .
C2 C4AA 1.3900 .
C2 C6 1.3900 .
C4AA C4 1.3900 .
C4 H4 0.9500 .
C4 C3 1.3900 .
C3 C5 1.3900 .
C3 C25 1.511(17) .
C5 H5 0.9500 .
C5 C6 1.3900 .
C6 C11 1.441(13) .
C2AA H2AA 0.9500 .
C2AA C37 1.369(19) .
C2AA C5AA 1.353(17) .
C3AA H3AA 0.9500 .
C3AA C14 1.384(16) .
C3AA C16 1.379(16) .
C7 H7 0.9500 .
C7 C8 1.263(16) .
C7 C15 1.409(18) .
C8 H8A 0.9500 .
C8 H8B 0.9500 .
C11 H11 0.9500 .
C12 C13 1.377(15) .
C12 C17 1.435(13) .
C13 H13 0.9500 .
C13 C14 1.410(15) .
C14 C18 1.446(19) .
C15 H15A 0.9900 .
C15 H15B 0.9900 .
C15 C50 1.546(16) .
C16 H16 0.9500 .
C16 C17 1.386(14) .
C18 C19 1.41(2) .
C18 C23 1.44(2) .
C19 H19 0.9500 .
C19 C20 1.36(2) .
C20 H20 0.9500 .
C20 C21 1.34(2) .
C21 H21 0.9500 .
C21 C22 1.38(2) .
C22 H22 0.9500 .
C22 C23 1.39(2) .
C23 H23 0.9500 .
C24 H24A 0.9800 .
C24 H24B 0.9800 .
C24 H24C 0.9800 .
C25 H25A 0.9900 .
C25 H25B 0.9900 .
C25 C38 1.298(15) .
C26 H26 0.9500 .
C26 C27 1.417(19) .
C27 C28 1.35(2) .
C27 C31 1.53(2) .
C28 H28 0.9500 .
C28 C29 1.400(18) .
C29 C30 1.440(16) .
C29 C34 1.432(17) .
C31 H31A 0.9900 .
C31 H31B 0.9900 .
C31 C32 1.43(3) .
C32 H32 0.9500 .
C32 C33 1.27(3) .
C33 H33A 0.9500 .
C33 H33B 0.9500 .
C34 H34 0.9500 .
C35 C36 1.391(16) .
C35 C40 1.408(16) .
C36 H36 0.9500 .
C36 C37 1.391(17) .
C37 C41 1.487(18) .
C38 H38 0.9500 .
C38 C39 1.368(15) .
C5AA H5AA 0.9500 .
C5AA C40 1.415(15) .
C41 C42 1.334(19) .
C41 C46 1.44(2) .
C42 H42 0.9500 .
C42 C43 1.43(2) .
C43 H43 0.9500 .
C43 C44 1.37(3) .
C44 H44 0.9500 .
C44 C45 1.37(3) .
C45 H45 0.9500 .
C45 C46 1.41(2) .
C46 H46 0.9500 .
C47 H47A 0.9800 .
C47 H47B 0.9800 .
C47 H47C 0.9800 .
C48 C49 1.40(2) .
C48 C53 1.37(3) .
C49 H49 0.9500 .
C49 C50 1.41(3) .
C50 C51 1.39(3) .
C51 H51 0.9500 .
C51 C52 1.36(2) .
C52 C53 1.43(3) .
C52 C54 1.45(3) .
C54 H54 0.9500 .
C61 H61A 0.9900 .
C61 H61B 0.9900 .
C61 C62 1.35(3) .
C62 H62A 0.9800 .
C62 H62B 0.9800 .
C62 H62C 0.9800 .
Cl3 C58 1.77(2) .
C58 Cl3 1.77(2) 2_655
C58 H58A 0.9900 .
C58 H58B 0.9900 .
Cl1 C9 1.73(3) .
Cl2 C9 1.71(3) .
C9 H9A 0.9900 .
C9 H9B 0.9900 .
C39 H39A 0.9500 .
C39 H39B 0.9500 .

loop_
_geom_torsion_atom_site_label_1
_geom_torsion_atom_site_label_2
_geom_torsion_atom_site_label_3
_geom_torsion_atom_site_label_4
_geom_torsion
_geom_torsion_site_symmetry_1
Dy1 O2 C2 C4AA 176.6(9) .
Dy1 O2 C2 C6 -8.1(18) .
Dy1 O3 C17 C12 -28.2(12) .
Dy1 O3 C17 C16 148.9(9) .
Dy1 O4 C1AA C26 175.0(13) .
Dy1 O4 C1AA C30 -11.8(15) .
Dy1 O5 C30 C1AA 7.4(15) .
Dy1 O5 C30 C29 -171.1(9) .
Dy1 O6 C40 C35 -96.9(10) 5_666
Dy1 O6 C40 C5AA 80.2(12) 5_666
Dy1 O8 C53 C48 -151(2) .
Dy1 O8 C53 C52 30(4) .
Dy1 O9 C54 C52 -10(5) .
Dy1 N1 C11 C6 6.2(19) .
Dy1 N1 C12 C13 -153.6(9) .
Dy1 N1 C12 C17 21.3(12) .
Ni1 O3 C17 C12 -152.5(8) .
Ni1 O3 C17 C12 85.6(10) 5_666
Ni1 O3 C17 C16 24.6(14) .
Ni1 O3 C17 C16 -97.3(11) 5_666
Ni1 O5 C30 C1AA -159.0(9) .
Ni1 O5 C30 C29 22.5(16) .
Ni1 O6 C40 C35 22.1(12) .
Ni1 O6 C40 C5AA -160.8(9) .
Ni1 O10 C61 C62 -69(2) .
Ni1 N2 C34 C29 -8(2) .
Ni1 N2 C35 C36 161.9(10) .
Ni1 N2 C35 C40 -15.3(12) .
O1 C4AA C4 C3 -177.7(14) .
O2 C2 C4AA O1 -6.7(13) .
O2 C2 C4AA C4 175.4(12) .
O2 C2 C6 C5 -175.2(13) .
O2 C2 C6 C11 -0.3(14) .
O4 C1AA C26 C27 171.5(15) .
O4 C1AA C30 O5 3.7(18) .
O4 C1AA C30 C29 -177.7(11) .
O7 C48 C49 C50 174(3) .
O7 C48 C53 O8 -1(4) .
O7 C48 C53 C52 178(3) .
N1 C12 C13 C14 177.4(11) .
N1 C12 C17 O3 4.3(15) .
N1 C12 C17 C16 -172.8(10) .
N2 C35 C36 C37 178.6(11) .
N2 C35 C40 O6 -5.4(15) .
N2 C35 C40 C5AA 177.3(10) .
C0AA O1 C4AA C2 168.1(14) .
C0AA O1 C4AA C4 -14(2) .
C1AA C26 C27 C28 5(3) .
C1AA C26 C27 C31 -175.3(17) .
C2 C4AA C4 C3 0.0 .
C2 C6 C11 N1 -0.2(19) .
C4AA C2 C6 C5 0.0 .
C4AA C2 C6 C11 174.9(13) .
C4AA C4 C3 C5 0.0 .
C4AA C4 C3 C25 179.1(13) .
C4 C3 C5 C6 0.0 .
C4 C3 C25 C38 101.4(16) .
C3 C5 C6 C2 0.0 .
C3 C5 C6 C11 -175.3(12) .
C3 C25 C38 C39 98(2) .
C5 C3 C25 C38 -79.4(17) .
C5 C6 C11 N1 174.9(11) .
C6 C2 C4AA O1 177.9(13) .
C6 C2 C4AA C4 0.0 .
C2AA C37 C41 C42 -36(2) .
C2AA C37 C41 C46 149.8(15) .
C2AA C5AA C40 O6 -174.5(11) .
C2AA C5AA C40 C35 2.8(17) .
C3AA C14 C18 C19 145.5(16) .
C3AA C14 C18 C23 -31(2) .
C3AA C16 C17 O3 176.9(10) .
C3AA C16 C17 C12 -6.0(17) .
C7 C15 C50 C49 -69(3) .
C7 C15 C50 C51 124(3) .
C8 C7 C15 C50 138.9(18) .
C11 N1 C12 C13 27.4(18) .
C11 N1 C12 C17 -157.7(11) .
C12 N1 C11 C6 -175.0(12) .
C12 C13 C14 C3AA -4.0(18) .
C12 C13 C14 C18 174.8(13) .
C13 C12 C17 O3 179.7(9) .
C13 C12 C17 C16 2.7(16) .
C13 C14 C18 C19 -33(2) .
C13 C14 C18 C23 150.1(15) .
C14 C3AA C16 C17 4.5(19) .
C14 C18 C19 C20 -177.4(16) .
C14 C18 C23 C22 176.5(15) .
C15 C50 C51 C52 162(3) .
C16 C3AA C14 C13 0.4(19) .
C16 C3AA C14 C18 -178.4(14) .
C17 C12 C13 C14 2.5(17) .
C18 C19 C20 C21 0(3) .
C19 C18 C23 C22 0(3) .
C19 C20 C21 C22 1(3) .
C20 C21 C22 C23 -2(3) .
C21 C22 C23 C18 2(3) .
C23 C18 C19 C20 -1(3) .
C24 O4 C1AA C26 14(2) .
C24 O4 C1AA C30 -172.5(13) .
C25 C3 C5 C6 -179.1(13) .
C26 C1AA C30 O5 177.3(14) .
C26 C1AA C30 C29 -4(2) .
C26 C27 C28 C29 -3(3) .
C26 C27 C31 C32 -84(2) .
C27 C28 C29 C30 -2(3) .
C27 C28 C29 C34 -173.0(17) .
C27 C31 C32 C33 -12(3) .
C28 C27 C31 C32 95(2) .
C28 C29 C30 O5 -175.8(13) .
C28 C29 C30 C1AA 6(2) .
C28 C29 C34 N2 168.0(15) .
C30 C1AA C26 C27 -1(3) .
C30 C29 C34 N2 -2(2) .
C31 C27 C28 C29 177.1(18) .
C34 N2 C35 C36 -20.3(18) .
C34 N2 C35 C40 162.4(12) .
C34 C29 C30 O5 -5(2) .
C34 C29 C30 C1AA 176.2(13) .
C35 N2 C34 C29 174.9(13) .
C35 C36 C37 C2AA 6.2(19) .
C35 C36 C37 C41 -175.0(12) .
C36 C35 C40 O6 177.2(11) .
C36 C35 C40 C5AA 0.0(17) .
C36 C37 C41 C42 145.7(16) .
C36 C37 C41 C46 -29(2) .
C37 C2AA C5AA C40 -1(2) .
C37 C41 C42 C43 -179.0(17) .
C37 C41 C46 C45 177.7(16) .
C5AA C2AA C37 C36 -4(2) .
C5AA C2AA C37 C41 177.5(13) .
C40 C35 C36 C37 -4.4(19) .
C41 C42 C43 C44 5(3) .
C42 C41 C46 C45 3(2) .
C42 C43 C44 C45 -4(4) .
C43 C44 C45 C46 2(3) .
C44 C45 C46 C41 -2(3) .
C46 C41 C42 C43 -4(3) .
C47 O7 C48 C49 2(4) .
C47 O7 C48 C53 179(2) .
C48 C49 C50 C15 -159(3) .
C48 C49 C50 C51 8(5) .
C49 C48 C53 O8 176(3) .
C49 C48 C53 C52 -5(5) .
C49 C50 C51 C52 -6(5) .
C50 C51 C52 C53 -1(5) .
C50 C51 C52 C54 -173(3) .
C51 C52 C53 O8 -174(3) .
C51 C52 C53 C48 7(5) .
C51 C52 C54 O9 167(3) .
C53 C48 C49 C50 -3(5) .
C53 C52 C54 O9 -6(6) .
C54 C52 C53 O8 -1(5) .
C54 C52 C53 C48 179(3) .
